data_7236348
loop_
_publ_author_name
'Mar\'ia Gir\'on, Rosa'
'Marco-Mart\'inez, Juan'
'Bellani, Sebastiano'
'Insuasty, Alberto'
'Comas Rojas, Hansel'
'Tullii, Gabriele'
'Antognazza, Maria Rosa'
'Filippone, Salvatore'
'Mart\'in, Nazario'

_publ_section_title
;
 Synthesis of modified fullerenes for oxygen reduction reactions
;
_journal_issue 37
_journal_name_full 'Journal of Materials Chemistry A'
_journal_page_first 14284
_journal_paper_doi 10.1039/C6TA06573B
_journal_volume 4
_journal_year 2016
_chemical_compound_source 'synthesis as described'
_chemical_formula_moiety 'C80 H23 Cl1 Ir1 N1 O2'
_chemical_formula_sum 'C80 H23 Cl Ir N O2'
_chemical_formula_weight 1257.64
_space_group_IT_number 88
_space_group_name_Hall '-I 4ad'
_space_group_name_H-M_alt 'I 41/a :2'
_symmetry_cell_setting tetragonal
_symmetry_Int_Tables_number 88
_symmetry_space_group_name_Hall '-I 4ad'
_symmetry_space_group_name_H-M 'I 41/a :2'
_atom_sites_solution_hydrogens geom
_atom_sites_solution_primary direct
_atom_sites_solution_secondary difmap
_audit_creation_date 2013-07-22T11:48:25-00:00
_audit_creation_method 'WinGX routine CIF_UPDATE'
_audit_update_record
;
2013-09-12 deposited with the CCDC.
2016-08-15 downloaded from the CCDC.
;
_cell_angle_alpha 90
_cell_angle_beta 90
_cell_angle_gamma 90
_cell_formula_units_Z 16
_cell_length_a 34.7078(6)
_cell_length_b 34.7078(6)
_cell_length_c 18.0586(3)
_cell_measurement_reflns_used 7627
_cell_measurement_temperature 100(2)
_cell_measurement_theta_max 73.8964
_cell_measurement_theta_min 2.5441
_cell_measurement_wavelength 0.71073
_cell_volume 21754.0(6)
_computing_cell_refinement 'CrysAlis Pro (Oxford Diffraction Ltd., 2011)'
_computing_data_collection 'CrysAlis Pro (Oxford Diffraction Ltd., 2011)'
_computing_data_reduction 'CrysAlis Pro (Oxford Diffraction Ltd., 2011)'
_computing_molecular_graphics 'Diamond v.3.2f (Crystal Impact GbR, 2008)'
_computing_publication_material 'WinGX publication routines (Farrugia, 1999)'
_computing_structure_refinement 'SHELXL-97 (Sheldrick, 2008)'
_computing_structure_solution 'OLEX2 (Dolomanov et al, 2010)'
_diffrn_ambient_temperature 100(2)
_diffrn_detector 'CCD plate'
_diffrn_detector_area_resol_mean 5.2012
_diffrn_detector_type Atlas
_diffrn_measured_fraction_theta_full 0.999
_diffrn_measured_fraction_theta_max 0.999
_diffrn_measurement_details
;
#__ type_ start__ end____ width___ exp.time_
  1 omega  -87.00  -46.00   1.0000   12.0000
omega____ theta____ kappa____ phi______ frames
    -      -40.5756 -168.0000  -41.0000 41

#__ type_ start__ end____ width___ exp.time_
  2 omega  -40.00   54.00   1.0000   12.0000
omega____ theta____ kappa____ phi______ frames
    -       40.5756  -19.0000   90.0000 94

#__ type_ start__ end____ width___ exp.time_
  3 omega   30.00   69.00   1.0000   48.0000
omega____ theta____ kappa____ phi______ frames
    -      108.3609  -30.0000  150.0000 39

#__ type_ start__ end____ width___ exp.time_
  4 omega   38.00   68.00   1.0000   48.0000
omega____ theta____ kappa____ phi______ frames
    -      108.3609  -30.0000  -90.0000 30

#__ type_ start__ end____ width___ exp.time_
  5 omega   30.00   63.00   1.0000   48.0000
omega____ theta____ kappa____ phi______ frames
    -      108.3609  -30.0000  120.0000 33

#__ type_ start__ end____ width___ exp.time_
  6 omega   33.00   62.00   1.0000   48.0000
omega____ theta____ kappa____ phi______ frames
    -      108.3609  -30.0000   60.0000 29

#__ type_ start__ end____ width___ exp.time_
  7 omega   82.00  150.00   1.0000   48.0000
omega____ theta____ kappa____ phi______ frames
    -      108.3609  125.0000 -150.0000 68

#__ type_ start__ end____ width___ exp.time_
  8 omega   39.00   66.00   1.0000   48.0000
omega____ theta____ kappa____ phi______ frames
    -      108.3609  -45.0000 -150.0000 27

#__ type_ start__ end____ width___ exp.time_
  9 omega   31.00   56.00   1.0000   48.0000
omega____ theta____ kappa____ phi______ frames
    -      108.3609  -30.0000  -60.0000 25

#__ type_ start__ end____ width___ exp.time_
 10 omega  -93.00   -3.00   1.0000   12.0000
omega____ theta____ kappa____ phi______ frames
    -      -40.5756  125.0000  -60.0000 90

#__ type_ start__ end____ width___ exp.time_
 11 omega   33.00   98.00   1.0000   12.0000
omega____ theta____ kappa____ phi______ frames
    -       40.5756 -125.0000  150.0000 65

#__ type_ start__ end____ width___ exp.time_
 12 omega   14.00  104.00   1.0000   12.0000
omega____ theta____ kappa____ phi______ frames
    -       40.5756   38.0000  -90.0000 90

#__ type_ start__ end____ width___ exp.time_
 13 omega  -64.00  -14.00   1.0000   48.0000
omega____ theta____ kappa____ phi______ frames
    -      -83.0000   45.0000  -30.0000 50

#__ type_ start__ end____ width___ exp.time_
 14 omega   43.00  108.00   1.0000   48.0000
omega____ theta____ kappa____ phi______ frames
    -      108.3609  -94.0000 -150.0000 65

#__ type_ start__ end____ width___ exp.time_
 15 omega   55.00  104.00   1.0000   48.0000
omega____ theta____ kappa____ phi______ frames
    -      108.3609  -94.0000  150.0000 49

#__ type_ start__ end____ width___ exp.time_
 16 omega   31.00   69.00   1.0000   48.0000
omega____ theta____ kappa____ phi______ frames
    -      108.3609  -30.0000 -120.0000 38

#__ type_ start__ end____ width___ exp.time_
 17 omega  120.00  145.00   1.0000   48.0000
omega____ theta____ kappa____ phi______ frames
    -      108.3609  125.0000   90.0000 25

#__ type_ start__ end____ width___ exp.time_
 18 omega   32.00   59.00   1.0000   48.0000
omega____ theta____ kappa____ phi______ frames
    -      108.3609  -30.0000 -180.0000 27

#__ type_ start__ end____ width___ exp.time_
 19 omega   49.00  125.00   1.0000   48.0000
omega____ theta____ kappa____ phi______ frames
    -      108.3609   15.0000   90.0000 76

#__ type_ start__ end____ width___ exp.time_
 20 omega   49.00  106.00   1.0000   48.0000
omega____ theta____ kappa____ phi______ frames
    -      108.3609  -94.0000  -60.0000 57

#__ type_ start__ end____ width___ exp.time_
 21 omega   78.00  112.00   1.0000   48.0000
omega____ theta____ kappa____ phi______ frames
    -      108.3609  125.0000   90.0000 34

#__ type_ start__ end____ width___ exp.time_
 22 omega   78.00  151.00   1.0000   48.0000
omega____ theta____ kappa____ phi______ frames
    -      108.3609   61.0000  -90.0000 73

#__ type_ start__ end____ width___ exp.time_
 23 omega   39.00  117.00   1.0000   48.0000
omega____ theta____ kappa____ phi______ frames
    -      108.3609  -61.0000  -30.0000 78

#__ type_ start__ end____ width___ exp.time_
 24 omega   57.00  106.00   1.0000   48.0000
omega____ theta____ kappa____ phi______ frames
    -      108.3609  -94.0000   90.0000 49

#__ type_ start__ end____ width___ exp.time_
 25 omega   40.00   72.00   1.0000   48.0000
omega____ theta____ kappa____ phi______ frames
    -      108.3609  -45.0000   90.0000 32

#__ type_ start__ end____ width___ exp.time_
 26 omega   90.00  131.00   1.0000   48.0000
omega____ theta____ kappa____ phi______ frames
    -      108.3609   45.0000 -180.0000 41

#__ type_ start__ end____ width___ exp.time_
 27 omega   34.00   60.00   1.0000   48.0000
omega____ theta____ kappa____ phi______ frames
    -      108.3609  -45.0000 -180.0000 26

#__ type_ start__ end____ width___ exp.time_
 28 omega   83.00  122.00   1.0000   48.0000
omega____ theta____ kappa____ phi______ frames
    -      108.3609 -125.0000   60.0000 39

;
_diffrn_measurement_device '\k-geometry diffractometer'
_diffrn_measurement_device_type 'Agilent SuperNova'
_diffrn_measurement_method '\w scans'
_diffrn_orient_matrix_UB_11 -0.0205191
_diffrn_orient_matrix_UB_12 0.0370506
_diffrn_orient_matrix_UB_13 0.0256291
_diffrn_orient_matrix_UB_21 -0.0225337
_diffrn_orient_matrix_UB_22 -0.0234135
_diffrn_orient_matrix_UB_23 0.0581437
_diffrn_orient_matrix_UB_31 0.032221
_diffrn_orient_matrix_UB_32 0.0072178
_diffrn_orient_matrix_UB_33 0.056933
_diffrn_radiation_monochromator 'Multilayer optics'
_diffrn_radiation_probe x-ray
_diffrn_radiation_type CuK\a
_diffrn_radiation_wavelength 1.54184
_diffrn_reflns_av_R_equivalents 0.1488
_diffrn_reflns_av_unetI/netI 0.0827
_diffrn_reflns_limit_h_max 30
_diffrn_reflns_limit_h_min -29
_diffrn_reflns_limit_k_max 42
_diffrn_reflns_limit_k_min -41
_diffrn_reflns_limit_l_max 22
_diffrn_reflns_limit_l_min -20
_diffrn_reflns_number 86819
_diffrn_reflns_theta_full 72.46
_diffrn_reflns_theta_max 72.46
_diffrn_reflns_theta_min 2.55
_diffrn_source_current 0.8
_diffrn_source_power 0.04
_diffrn_source_voltage 50
_exptl_absorpt_coefficient_mu 5.636
_exptl_absorpt_correction_T_max 0.919
_exptl_absorpt_correction_T_min 0.518
_exptl_absorpt_correction_type analytical
_exptl_absorpt_process_details
;
        CrysAlisPro, Agilent Technologies,
        Version 1.171.35.21 (release 20-01-2012 CrysAlis171 .NET)
        (compiled Jan 23 2012,18:06:46)
Analytical numeric absorption correction using a multifaceted crystal
                        model based on expressions derived by R.C. Clark & J.S.
        (Clark, R. C. & Reid, J. S. (1995). Acta Cryst. A51, 887-897)
;
_exptl_crystal_colour red
_exptl_crystal_density_diffrn 1.536
_exptl_crystal_density_method 'not measured'
_exptl_crystal_description needle
_exptl_crystal_F_000 9920
_exptl_crystal_size_max 0.2544
_exptl_crystal_size_mid 0.0197
_exptl_crystal_size_min 0.0161
_refine_diff_density_max 1.646
_refine_diff_density_min -1.434
_refine_diff_density_rms 0.116
_refine_ls_extinction_method none
_refine_ls_goodness_of_fit_ref 0.918
_refine_ls_hydrogen_treatment noref
_refine_ls_matrix_type full
_refine_ls_number_parameters 772
_refine_ls_number_reflns 10773
_refine_ls_number_restraints 0
_refine_ls_restrained_S_all 0.918
_refine_ls_R_factor_all 0.0835
_refine_ls_R_factor_gt 0.0461
_refine_ls_shift/su_max 0.001
_refine_ls_shift/su_mean 0
_refine_ls_structure_factor_coef Fsqd
_refine_ls_weighting_details 'calc w=1/[\s^2^(Fo^2^)+(0.0579P)^2^+0.0000P] where P=(Fo^2^+2Fc^2^)/3'
_refine_ls_weighting_scheme calc
_refine_ls_wR_factor_gt 0.1022
_refine_ls_wR_factor_ref 0.1129
_reflns_number_gt 6872
_reflns_number_total 10773
_reflns_threshold_expression >2\s(I)
_cod_data_source_file c6ta06573b2.cif
_cod_data_source_block jmba103
_cod_original_sg_symbol_H-M 'I 41/a '
_cod_database_code 7236348

loop_
_symmetry_equiv_pos_as_xyz
'x, y, z'
'-y+3/4, x+1/4, z+1/4'
'-x, -y+1/2, z'
'y+1/4, -x+1/4, z+1/4'
'x+1/2, y+1/2, z+1/2'
'-y+5/4, x+3/4, z+3/4'
'-x+1/2, -y+1, z+1/2'
'y+3/4, -x+3/4, z+3/4'
'-x, -y, -z'
'y-3/4, -x-1/4, -z-1/4'
'x, y-1/2, -z'
'-y-1/4, x-1/4, -z-1/4'
'-x+1/2, -y+1/2, -z+1/2'
'y-1/4, -x+1/4, -z+1/4'
'x+1/2, y, -z+1/2'
'-y+1/4, x+1/4, -z+1/4'

loop_
_atom_site_label
_atom_site_type_symbol
_atom_site_fract_x
_atom_site_fract_y
_atom_site_fract_z
_atom_site_U_iso_or_equiv
_atom_site_adp_type
_atom_site_occupancy
_atom_site_symmetry_multiplicity
_atom_site_calc_flag
_atom_site_refinement_flags
Ir1 Ir 0.323182(7) 0.111416(8) 0.257348(12) 0.02851(8) Uani 1 1 d .
Cl1 Cl 0.33591(5) 0.16682(6) 0.33234(9) 0.0475(4) Uani 1 1 d .
O1 O 0.33500(13) 0.08035(16) 0.3542(2) 0.0420(12) Uani 1 1 d .
N1 N 0.26974(13) 0.11362(14) 0.3121(2) 0.0248(10) Uani 1 1 d .
C5F C 0.15675(16) 0.10905(17) 0.4191(3) 0.0244(11) Uani 1 1 d .
O2 O 0.31156(14) 0.05795(15) 0.4604(2) 0.0452(12) Uani 1 1 d .
C2 C 0.26783(18) 0.08678(17) 0.3761(3) 0.0290(12) Uani 1 1 d .
C3 C 0.23010(16) 0.16306(15) 0.2509(3) 0.0254(11) Uani 1 1 d .
C1F C 0.22130(16) 0.14059(16) 0.3870(3) 0.0230(11) Uani 1 1 d .
C19 C 0.30773(17) 0.0749(2) 0.4008(3) 0.0336(14) Uani 1 1 d .
C52F C 0.10443(18) 0.13209(19) 0.6966(3) 0.0328(13) Uani 1 1 d .
C10 C 0.30953(18) 0.1073(2) 0.1410(3) 0.0343(15) Uani 1 1 d .
C55F C 0.14127(17) 0.18355(17) 0.7561(3) 0.0286(12) Uani 1 1 d .
C25F C 0.2155(2) 0.24824(17) 0.4991(4) 0.0378(15) Uani 1 1 d .
C17F C 0.14995(18) 0.07052(16) 0.5250(3) 0.0311(14) Uani 1 1 d .
C58F C 0.14453(19) 0.24247(18) 0.6808(3) 0.0337(14) Uani 1 1 d .
C9 C 0.3387(2) 0.13641(18) 0.1533(3) 0.0384(16) Uani 1 1 d .
C3F C 0.21560(16) 0.08279(15) 0.4785(3) 0.0238(11) Uani 1 1 d .
C23F C 0.1482(2) 0.24404(17) 0.4769(3) 0.0332(14) Uani 1 1 d .
C35F C 0.11100(18) 0.09776(17) 0.6523(3) 0.0323(13) Uani 1 1 d .
C16F C 0.16434(19) 0.06232(16) 0.5957(3) 0.0294(13) Uani 1 1 d .
C29F C 0.27547(17) 0.1580(2) 0.6431(3) 0.0345(14) Uani 1 1 d .
C8F C 0.19256(18) 0.20358(16) 0.4037(3) 0.0282(12) Uani 1 1 d .
C1 C 0.24236(16) 0.13735(16) 0.3107(3) 0.0236(11) Uani 1 1 d .
C13 C 0.37191(19) 0.1171(2) 0.1857(3) 0.0410(16) Uani 1 1 d .
C27F C 0.26373(18) 0.2192(2) 0.5801(3) 0.0341(14) Uani 1 1 d .
C20 C 0.2478(2) 0.05008(17) 0.3485(3) 0.0331(13) Uani 1 1 d .
H20A H 0.2215 0.0563 0.3329 0.05 Uiso 1 1 calc R
H20B H 0.247 0.031 0.3886 0.05 Uiso 1 1 calc R
H20C H 0.2621 0.0395 0.3064 0.05 Uiso 1 1 calc R
C26F C 0.24838(19) 0.22706(17) 0.5067(3) 0.0344(13) Uani 1 1 d .
C41F C 0.1296(2) 0.25013(18) 0.6071(3) 0.0373(15) Uani 1 1 d .
C11F C 0.27449(15) 0.16397(17) 0.5077(3) 0.0284(12) Uani 1 1 d .
C31F C 0.24043(19) 0.1072(2) 0.6954(3) 0.0355(15) Uani 1 1 d .
C7 C 0.1821(2) 0.1805(2) 0.1610(3) 0.0435(17) Uani 1 1 d .
H7 H 0.1586 0.1749 0.1363 0.052 Uiso 1 1 calc R
C38F C 0.08319(16) 0.16731(19) 0.5155(3) 0.0321(13) Uani 1 1 d .
C4 C 0.2520(2) 0.19477(18) 0.2304(3) 0.0359(14) Uani 1 1 d .
H4 H 0.2762 0.1996 0.2532 0.043 Uiso 1 1 calc R
C15F C 0.2049(2) 0.06547(18) 0.6097(3) 0.0329(13) Uani 1 1 d .
C57F C 0.1840(2) 0.24519(18) 0.6944(3) 0.0373(15) Uani 1 1 d .
C21F C 0.12508(18) 0.18386(18) 0.4188(3) 0.0308(13) Uani 1 1 d .
C6F C 0.17707(15) 0.13839(16) 0.3871(3) 0.0225(11) Uani 1 1 d .
C47F C 0.25578(19) 0.1730(2) 0.7078(3) 0.0390(16) Uani 1 1 d .
C28F C 0.27948(17) 0.18099(19) 0.5801(3) 0.0326(13) Uani 1 1 d .
C51F C 0.13180(17) 0.14305(17) 0.7487(3) 0.0294(12) Uani 1 1 d .
C24F C 0.18638(19) 0.23700(18) 0.4454(3) 0.0328(13) Uani 1 1 d .
C34F C 0.14426(19) 0.07691(17) 0.6606(3) 0.0315(13) Uani 1 1 d .
C4F C 0.17662(17) 0.08074(16) 0.4657(3) 0.0254(12) Uani 1 1 d .
C33F C 0.1729(2) 0.08857(18) 0.7137(3) 0.0336(14) Uani 1 1 d .
C13F C 0.26077(17) 0.10312(18) 0.5646(3) 0.0287(12) Uani 1 1 d .
C10F C 0.25444(17) 0.19364(17) 0.4615(3) 0.0275(12) Uani 1 1 d .
C32F C 0.21122(19) 0.08163(18) 0.6834(3) 0.0330(14) Uani 1 1 d .
C22F C 0.11854(19) 0.21878(18) 0.4644(3) 0.0332(14) Uani 1 1 d .
C39F C 0.09250(18) 0.2075(2) 0.5241(3) 0.0345(14) Uani 1 1 d .
C12F C 0.26588(14) 0.12636(17) 0.4993(3) 0.0257(11) Uani 1 1 d .
C37F C 0.07976(16) 0.14422(19) 0.5777(3) 0.0328(13) Uani 1 1 d .
C2F C 0.24282(17) 0.10882(16) 0.4351(3) 0.0248(11) Uani 1 1 d .
C9F C 0.22751(16) 0.18273(16) 0.4111(3) 0.0232(11) Uani 1 1 d .
C18F C 0.11546(16) 0.09209(17) 0.5170(3) 0.0297(12) Uani 1 1 d .
C48F C 0.23401(19) 0.1417(2) 0.7402(3) 0.0363(14) Uani 1 1 d .
C12 C 0.3636(2) 0.0780(2) 0.1910(3) 0.0424(17) Uani 1 1 d .
C11 C 0.3246(2) 0.07104(19) 0.1666(3) 0.0398(16) Uani 1 1 d .
C54F C 0.18215(18) 0.1865(2) 0.7703(3) 0.0335(14) Uani 1 1 d .
C30F C 0.26615(17) 0.1184(2) 0.6351(3) 0.0317(13) Uani 1 1 d .
C14F C 0.22981(17) 0.07636(17) 0.5514(3) 0.0288(12) Uani 1 1 d .
C20F C 0.10342(17) 0.1526(2) 0.4506(3) 0.0339(14) Uani 1 1 d .
C19F C 0.11901(17) 0.11576(19) 0.4515(3) 0.0307(13) Uani 1 1 d .
C60F C 0.09433(18) 0.19956(19) 0.6589(3) 0.0343(14) Uani 1 1 d .
C59F C 0.12252(18) 0.21074(18) 0.7125(3) 0.0332(14) Uani 1 1 d .
C56F C 0.20291(19) 0.21702(19) 0.7389(3) 0.0365(14) Uani 1 1 d .
C53F C 0.08474(17) 0.1607(2) 0.6508(3) 0.0324(14) Uani 1 1 d .
C50F C 0.16698(18) 0.12133(17) 0.7572(3) 0.0303(12) Uani 1 1 d .
C5 C 0.2380(2) 0.2194(2) 0.1758(4) 0.0462(18) Uani 1 1 d .
H5 H 0.253 0.2412 0.1617 0.055 Uiso 1 1 calc R
C45F C 0.24465(19) 0.23398(19) 0.6423(4) 0.0360(14) Uani 1 1 d .
C49F C 0.19787(19) 0.1482(2) 0.7705(3) 0.0340(14) Uani 1 1 d .
C46F C 0.24083(19) 0.2093(2) 0.7073(3) 0.0358(15) Uani 1 1 d .
C40F C 0.09817(19) 0.22347(19) 0.5948(3) 0.0344(14) Uani 1 1 d .
C7F C 0.16138(18) 0.17708(17) 0.3889(3) 0.0282(12) Uani 1 1 d .
C42F C 0.1541(2) 0.26049(17) 0.5504(3) 0.0353(15) Uani 1 1 d .
C44F C 0.2099(2) 0.25617(17) 0.6341(3) 0.0363(15) Uani 1 1 d .
C8 C 0.19535(19) 0.15590(19) 0.2163(3) 0.0330(13) Uani 1 1 d .
H8 H 0.1804 0.1341 0.2303 0.04 Uiso 1 1 calc R
C6 C 0.2028(2) 0.2130(2) 0.1417(4) 0.0461(18) Uani 1 1 d .
H6 H 0.1931 0.2305 0.1059 0.055 Uiso 1 1 calc R
C36F C 0.09596(17) 0.1055(2) 0.5783(3) 0.0335(14) Uani 1 1 d .
C16 C 0.3048(3) 0.0336(2) 0.1587(4) 0.063(3) Uani 1 1 d .
H16A H 0.3106 0.0174 0.2018 0.094 Uiso 1 1 calc R
H16B H 0.3137 0.0207 0.1136 0.094 Uiso 1 1 calc R
H16C H 0.2769 0.0378 0.1556 0.094 Uiso 1 1 calc R
C43F C 0.1951(2) 0.26315(17) 0.5638(4) 0.0387(15) Uani 1 1 d .
C18 C 0.4095(2) 0.1351(3) 0.2063(5) 0.071(3) Uani 1 1 d .
H18A H 0.4048 0.1578 0.2372 0.106 Uiso 1 1 calc R
H18B H 0.4233 0.1428 0.1613 0.106 Uiso 1 1 calc R
H18C H 0.4251 0.1164 0.2339 0.106 Uiso 1 1 calc R
C14 C 0.3372(3) 0.1779(2) 0.1328(4) 0.059(2) Uani 1 1 d .
H14A H 0.3113 0.1844 0.1153 0.089 Uiso 1 1 calc R
H14B H 0.356 0.1831 0.0934 0.089 Uiso 1 1 calc R
H14C H 0.3435 0.1937 0.1763 0.089 Uiso 1 1 calc R
C15 C 0.2710(2) 0.1137(3) 0.1069(4) 0.055(2) Uani 1 1 d .
H15A H 0.2513 0.1004 0.1363 0.083 Uiso 1 1 calc R
H15B H 0.271 0.1034 0.0563 0.083 Uiso 1 1 calc R
H15C H 0.2654 0.1413 0.1056 0.083 Uiso 1 1 calc R
C17 C 0.3892(3) 0.0474(3) 0.2215(5) 0.075(3) Uani 1 1 d .
H17A H 0.3898 0.0492 0.2757 0.112 Uiso 1 1 calc R
H17B H 0.4154 0.0508 0.2021 0.112 Uiso 1 1 calc R
H17C H 0.3795 0.022 0.2069 0.112 Uiso 1 1 calc R

loop_
_atom_site_aniso_label
_atom_site_aniso_U_11
_atom_site_aniso_U_22
_atom_site_aniso_U_33
_atom_site_aniso_U_23
_atom_site_aniso_U_13
_atom_site_aniso_U_12
Ir1 0.02937(13) 0.04019(15) 0.01598(10) -0.00381(10) 0.00440(9) 0.00081(11)
Cl1 0.0427(9) 0.0645(11) 0.0352(8) -0.0233(8) 0.0100(7) -0.0154(8)
O1 0.032(2) 0.073(3) 0.022(2) 0.009(2) 0.0043(17) 0.021(2)
N1 0.025(2) 0.030(3) 0.019(2) 0.0017(18) -0.0012(18) 0.000(2)
C5F 0.026(3) 0.031(3) 0.016(2) -0.008(2) 0.000(2) -0.005(2)
O2 0.047(3) 0.062(3) 0.027(2) 0.013(2) 0.009(2) 0.021(2)
C2 0.037(3) 0.028(3) 0.022(3) 0.009(2) 0.003(2) 0.001(2)
C3 0.038(3) 0.027(3) 0.011(2) -0.003(2) 0.006(2) 0.000(2)
C1F 0.027(3) 0.024(3) 0.018(2) -0.003(2) 0.002(2) 0.004(2)
C19 0.026(3) 0.050(4) 0.024(3) 0.001(3) 0.001(2) 0.008(3)
C52F 0.033(3) 0.043(4) 0.023(3) -0.001(2) 0.014(2) -0.005(3)
C10 0.041(3) 0.057(4) 0.005(2) -0.006(2) 0.003(2) 0.005(3)
C55F 0.035(3) 0.037(3) 0.014(2) -0.004(2) 0.009(2) -0.004(2)
C25F 0.057(4) 0.024(3) 0.032(3) 0.001(3) 0.015(3) -0.012(3)
C17F 0.043(3) 0.017(3) 0.033(3) -0.011(2) 0.017(2) -0.010(2)
C58F 0.045(4) 0.031(3) 0.025(3) -0.011(2) 0.012(3) 0.009(3)
C9 0.066(5) 0.027(3) 0.023(3) -0.001(2) 0.024(3) 0.001(3)
C3F 0.029(3) 0.022(3) 0.020(2) -0.003(2) 0.004(2) 0.003(2)
C23F 0.050(4) 0.022(3) 0.027(3) 0.006(2) 0.006(3) 0.017(3)
C35F 0.034(3) 0.027(3) 0.036(3) 0.002(2) 0.013(3) -0.011(3)
C16F 0.040(3) 0.018(3) 0.030(3) 0.002(2) 0.012(3) -0.005(2)
C29F 0.024(3) 0.060(4) 0.020(3) -0.006(3) -0.007(2) -0.003(3)
C8F 0.044(3) 0.024(3) 0.017(2) 0.004(2) 0.008(2) 0.004(2)
C1 0.026(3) 0.027(3) 0.017(2) -0.004(2) 0.002(2) 0.004(2)
C13 0.034(3) 0.063(5) 0.027(3) -0.010(3) 0.008(3) -0.004(3)
C27F 0.030(3) 0.046(4) 0.027(3) -0.007(3) 0.002(2) -0.018(3)
C20 0.050(4) 0.025(3) 0.023(3) 0.000(2) 0.002(3) 0.005(3)
C26F 0.043(3) 0.031(3) 0.029(3) -0.003(2) 0.012(3) -0.018(3)
C41F 0.056(4) 0.024(3) 0.032(3) -0.002(2) 0.007(3) 0.008(3)
C11F 0.019(3) 0.042(3) 0.024(3) -0.001(2) 0.002(2) -0.005(2)
C31F 0.041(4) 0.051(4) 0.015(3) 0.010(2) -0.008(2) 0.019(3)
C7 0.052(4) 0.064(5) 0.015(3) 0.003(3) -0.005(3) 0.012(4)
C38F 0.019(3) 0.045(3) 0.033(3) -0.006(3) 0.001(2) 0.008(2)
C4 0.052(4) 0.033(3) 0.022(3) 0.002(2) 0.010(3) -0.003(3)
C15F 0.047(4) 0.029(3) 0.023(3) 0.007(2) 0.003(3) 0.005(3)
C57F 0.059(4) 0.025(3) 0.027(3) -0.013(2) 0.010(3) -0.004(3)
C21F 0.038(3) 0.037(3) 0.018(3) 0.003(2) -0.005(2) 0.014(3)
C6F 0.026(3) 0.032(3) 0.009(2) -0.0014(19) -0.0007(19) 0.004(2)
C47F 0.032(3) 0.064(5) 0.021(3) -0.012(3) -0.006(2) -0.001(3)
C28F 0.024(3) 0.045(4) 0.029(3) -0.001(3) -0.002(2) -0.009(3)
C51F 0.032(3) 0.040(3) 0.016(2) 0.004(2) 0.006(2) -0.003(2)
C24F 0.045(4) 0.031(3) 0.023(3) 0.002(2) 0.005(3) 0.006(3)
C34F 0.045(4) 0.024(3) 0.025(3) 0.006(2) 0.008(3) -0.010(3)
C4F 0.029(3) 0.026(3) 0.021(3) -0.003(2) 0.003(2) -0.006(2)
C33F 0.053(4) 0.034(3) 0.014(2) 0.008(2) 0.010(2) 0.000(3)
C13F 0.027(3) 0.036(3) 0.023(3) 0.003(2) 0.001(2) 0.012(2)
C10F 0.032(3) 0.029(3) 0.022(3) 0.001(2) 0.009(2) -0.008(2)
C32F 0.046(4) 0.030(3) 0.023(3) 0.013(2) -0.002(3) 0.005(3)
C22F 0.041(4) 0.034(3) 0.024(3) 0.005(2) -0.001(2) 0.018(3)
C39F 0.030(3) 0.046(4) 0.028(3) 0.004(3) 0.000(2) 0.014(3)
C12F 0.017(2) 0.045(3) 0.015(2) -0.003(2) 0.002(2) 0.003(2)
C37F 0.020(3) 0.046(4) 0.033(3) -0.010(3) 0.006(2) -0.004(3)
C2F 0.033(3) 0.026(3) 0.016(2) 0.002(2) -0.008(2) 0.003(2)
C9F 0.030(3) 0.026(3) 0.013(2) 0.005(2) 0.008(2) -0.002(2)
C18F 0.025(3) 0.034(3) 0.031(3) -0.009(2) 0.008(2) -0.014(2)
C48F 0.039(3) 0.052(4) 0.018(3) -0.001(3) -0.008(2) 0.000(3)
C12 0.058(4) 0.051(4) 0.018(3) -0.007(3) 0.010(3) 0.022(3)
C11 0.064(5) 0.034(3) 0.022(3) -0.005(2) 0.009(3) -0.001(3)
C54F 0.037(3) 0.052(4) 0.011(2) -0.008(2) 0.005(2) -0.004(3)
C30F 0.027(3) 0.051(4) 0.017(3) 0.002(2) -0.003(2) 0.007(3)
C14F 0.032(3) 0.027(3) 0.027(3) 0.004(2) 0.004(2) 0.008(2)
C20F 0.026(3) 0.054(4) 0.021(3) -0.006(3) -0.004(2) 0.002(3)
C19F 0.021(3) 0.044(4) 0.027(3) -0.006(3) -0.003(2) -0.006(3)
C60F 0.034(3) 0.039(3) 0.030(3) -0.007(3) 0.011(3) 0.008(3)
C59F 0.036(3) 0.037(3) 0.026(3) -0.013(2) 0.009(2) 0.007(3)
C56F 0.044(4) 0.042(3) 0.023(3) -0.017(3) -0.002(3) -0.003(3)
C53F 0.023(3) 0.050(4) 0.024(3) -0.004(3) 0.012(2) -0.004(3)
C50F 0.044(3) 0.035(3) 0.013(2) 0.006(2) 0.006(2) -0.001(2)
C5 0.060(5) 0.046(4) 0.033(3) 0.014(3) 0.016(3) 0.004(3)
C45F 0.039(4) 0.035(3) 0.034(3) -0.011(3) -0.001(3) -0.014(3)
C49F 0.046(4) 0.050(4) 0.007(2) 0.001(2) -0.001(2) 0.000(3)
C46F 0.038(3) 0.052(4) 0.018(3) -0.012(3) -0.001(2) -0.016(3)
C40F 0.036(3) 0.037(3) 0.030(3) -0.001(3) 0.007(3) 0.017(3)
C7F 0.038(3) 0.034(3) 0.012(2) 0.005(2) -0.004(2) 0.009(3)
C42F 0.057(4) 0.022(3) 0.027(3) -0.002(2) 0.013(3) 0.011(3)
C44F 0.052(4) 0.023(3) 0.034(3) -0.014(2) 0.013(3) -0.014(3)
C8 0.040(4) 0.040(3) 0.019(3) 0.007(2) 0.001(2) 0.005(3)
C6 0.059(5) 0.052(4) 0.027(3) 0.015(3) 0.007(3) 0.014(4)
C36F 0.025(3) 0.046(4) 0.030(3) -0.006(3) 0.005(2) -0.015(3)
C16 0.104(7) 0.039(4) 0.046(4) -0.018(3) 0.033(5) -0.019(4)
C43F 0.060(4) 0.019(3) 0.037(3) -0.005(2) 0.013(3) -0.006(3)
C18 0.039(5) 0.120(9) 0.053(5) -0.021(5) 0.008(4) -0.020(5)
C14 0.094(7) 0.039(4) 0.045(4) 0.008(3) 0.039(4) -0.004(4)
C15 0.052(5) 0.086(6) 0.026(3) -0.020(4) -0.012(3) 0.024(4)
C17 0.087(7) 0.094(7) 0.044(4) 0.025(4) 0.027(4) 0.054(6)

loop_
_atom_type_symbol
_atom_type_description
_atom_type_scat_dispersion_real
_atom_type_scat_dispersion_imag
_atom_type_scat_source
C C 0.0181 0.0091 'International Tables Vol C Tables 4.2.6.8 and 6.1.1.4'
H H 0 0 'International Tables Vol C Tables 4.2.6.8 and 6.1.1.4'
Cl Cl 0.3639 0.7018 'International Tables Vol C Tables 4.2.6.8 and 6.1.1.4'
Ir Ir -4.771 6.5667 'International Tables Vol C Tables 4.2.6.8 and 6.1.1.4'
N N 0.0311 0.018 'International Tables Vol C Tables 4.2.6.8 and 6.1.1.4'
O O 0.0492 0.0322 'International Tables Vol C Tables 4.2.6.8 and 6.1.1.4'

loop_
_exptl_crystal_face_index_h
_exptl_crystal_face_index_k
_exptl_crystal_face_index_l
_exptl_crystal_face_perp_dist
22 4 0 0.0151
-4 22 0 0.0098
4 -22 0 0.0098
0 1 12 0.1266
0 -1 -12 0.1266
-22 -4 0 0.001

loop_
_geom_angle_atom_site_label_1
_geom_angle_atom_site_label_2
_geom_angle_atom_site_label_3
_geom_angle
O1 Ir1 N1 78.39(17)
O1 Ir1 C13 113.5(2)
N1 Ir1 C13 168.1(2)
O1 Ir1 C9 153.2(2)
N1 Ir1 C9 128.4(2)
C13 Ir1 C9 39.8(3)
O1 Ir1 C11 107.2(2)
N1 Ir1 C11 113.7(2)
C13 Ir1 C11 65.3(3)
C9 Ir1 C11 65.8(2)
O1 Ir1 C10 145.2(2)
N1 Ir1 C10 105.5(2)
C13 Ir1 C10 65.9(2)
C9 Ir1 C10 39.4(3)
C11 Ir1 C10 39.0(3)
O1 Ir1 C12 93.4(2)
N1 Ir1 C12 147.7(3)
C13 Ir1 C12 37.6(3)
C9 Ir1 C12 64.5(2)
C11 Ir1 C12 38.9(3)
C10 Ir1 C12 64.6(2)
O1 Ir1 Cl1 84.55(16)
N1 Ir1 Cl1 82.38(13)
C13 Ir1 Cl1 96.99(19)
C9 Ir1 Cl1 97.17(18)
C11 Ir1 Cl1 161.38(19)
C10 Ir1 Cl1 130.1(2)
C12 Ir1 Cl1 128.3(2)
C19 O1 Ir1 118.7(4)
C1 N1 C2 113.1(5)
C1 N1 Ir1 132.9(4)
C2 N1 Ir1 112.5(4)
C6F C5F C19F 121.1(5)
C6F C5F C4F 120.0(5)
C19F C5F C4F 107.5(5)
N1 C2 C19 111.1(5)
N1 C2 C20 106.8(5)
C19 C2 C20 106.6(5)
N1 C2 C2F 104.3(4)
C19 C2 C2F 115.9(5)
C20 C2 C2F 111.9(5)
C8 C3 C4 120.0(5)
C8 C3 C1 118.6(5)
C4 C3 C1 121.4(5)
C6F C1F C9F 100.7(4)
C6F C1F C1 117.7(4)
C9F C1F C1 104.6(4)
C6F C1F C2F 115.7(5)
C9F C1F C2F 115.9(4)
C1 C1F C2F 102.2(4)
O2 C19 O1 124.3(6)
O2 C19 C2 119.1(5)
O1 C19 C2 116.3(5)
C51F C52F C35F 119.3(6)
C51F C52F C53F 121.2(6)
C35F C52F C53F 108.5(5)
C11 C10 C9 107.8(6)
C11 C10 C15 126.1(7)
C9 C10 C15 126.0(7)
C11 C10 Ir1 70.5(3)
C9 C10 Ir1 69.6(3)
C15 C10 Ir1 126.2(4)
C59F C55F C54F 120.8(6)
C59F C55F C51F 120.0(5)
C54F C55F C51F 107.9(5)
C26F C25F C24F 120.2(6)
C26F C25F C43F 121.1(6)
C24F C25F C43F 107.0(6)
C16F C17F C18F 120.0(5)
C16F C17F C4F 119.5(6)
C18F C17F C4F 109.4(5)
C57F C58F C41F 120.0(6)
C57F C58F C59F 119.8(6)
C41F C58F C59F 108.1(6)
C10 C9 C13 107.1(6)
C10 C9 C14 127.8(7)
C13 C9 C14 124.9(7)
C10 C9 Ir1 71.0(3)
C13 C9 Ir1 70.1(4)
C14 C9 Ir1 127.0(4)
C4F C3F C14F 119.2(5)
C4F C3F C2F 123.7(5)
C14F C3F C2F 110.7(5)
C22F C23F C42F 120.4(6)
C22F C23F C24F 120.6(5)
C42F C23F C24F 106.9(6)
C34F C35F C52F 120.3(6)
C34F C35F C36F 120.0(5)
C52F C35F C36F 107.3(6)
C17F C16F C15F 119.7(5)
C17F C16F C34F 119.6(6)
C15F C16F C34F 107.5(5)
C28F C29F C30F 119.5(5)
C28F C29F C47F 119.9(7)
C30F C29F C47F 108.8(6)
C24F C8F C9F 120.2(6)
C24F C8F C7F 120.8(6)
C9F C8F C7F 109.5(5)
N1 C1 C3 129.3(5)
N1 C1 C1F 112.5(5)
C3 C1 C1F 118.0(5)
C12 C13 C9 108.2(6)
C12 C13 C18 124.8(8)
C9 C13 C18 126.9(8)
C12 C13 Ir1 72.8(4)
C9 C13 Ir1 70.2(3)
C18 C13 Ir1 125.4(5)
C45F C27F C28F 121.2(6)
C45F C27F C26F 119.2(6)
C28F C27F C26F 108.2(5)
C2 C20 H20A 109.5
C2 C20 H20B 109.5
H20A C20 H20B 109.5
C2 C20 H20C 109.5
H20A C20 H20C 109.5
H20B C20 H20C 109.5
C25F C26F C10F 120.1(6)
C25F C26F C27F 119.9(6)
C10F C26F C27F 108.3(6)
C42F C41F C40F 121.1(6)
C42F C41F C58F 120.4(7)
C40F C41F C58F 107.1(6)
C12F C11F C28F 121.6(5)
C12F C11F C10F 120.0(5)
C28F C11F C10F 106.2(5)
C32F C31F C30F 120.5(6)
C32F C31F C48F 120.5(6)
C30F C31F C48F 106.7(6)
C6 C7 C8 120.7(7)
C6 C7 H7 119.6
C8 C7 H7 119.6
C37F C38F C39F 119.4(6)
C37F C38F C20F 119.4(6)
C39F C38F C20F 108.6(6)
C3 C4 C5 119.1(7)
C3 C4 H4 120.5
C5 C4 H4 120.5
C14F C15F C16F 119.2(5)
C14F C15F C32F 119.0(6)
C16F C15F C32F 109.7(5)
C58F C57F C56F 120.3(6)
C58F C57F C44F 119.4(6)
C56F C57F C44F 108.4(6)
C7F C21F C20F 120.0(6)
C7F C21F C22F 119.5(6)
C20F C21F C22F 108.4(5)
C5F C6F C7F 119.1(5)
C5F C6F C1F 123.6(5)
C7F C6F C1F 109.2(5)
C46F C47F C48F 119.9(6)
C46F C47F C29F 120.4(6)
C48F C47F C29F 107.6(6)
C29F C28F C27F 119.3(6)
C29F C28F C11F 119.5(6)
C27F C28F C11F 109.4(5)
C52F C51F C50F 120.5(6)
C52F C51F C55F 118.9(5)
C50F C51F C55F 107.8(5)
C8F C24F C25F 118.4(6)
C8F C24F C23F 119.1(6)
C25F C24F C23F 108.9(5)
C35F C34F C33F 120.4(6)
C35F C34F C16F 119.9(5)
C33F C34F C16F 107.7(6)
C3F C4F C17F 120.9(5)
C3F C4F C5F 121.7(5)
C17F C4F C5F 106.6(5)
C50F C33F C34F 120.1(6)
C50F C33F C32F 118.7(6)
C34F C33F C32F 109.4(5)
C30F C13F C12F 121.3(6)
C30F C13F C14F 119.8(5)
C12F C13F C14F 108.5(5)
C9F C10F C26F 120.4(6)
C9F C10F C11F 120.1(5)
C26F C10F C11F 107.9(5)
C31F C32F C33F 120.6(6)
C31F C32F C15F 120.4(6)
C33F C32F C15F 105.7(6)
C23F C22F C39F 121.0(6)
C23F C22F C21F 120.0(6)
C39F C22F C21F 106.5(6)
C40F C39F C38F 120.8(6)
C40F C39F C22F 118.5(6)
C38F C39F C22F 108.6(5)
C11F C12F C13F 118.6(5)
C11F C12F C2F 125.8(5)
C13F C12F C2F 109.4(5)
C38F C37F C53F 120.1(6)
C38F C37F C36F 120.4(5)
C53F C37F C36F 108.1(6)
C3F C2F C12F 99.8(4)
C3F C2F C2 113.7(5)
C12F C2F C2 114.7(5)
C3F C2F C1F 113.6(5)
C12F C2F C1F 112.5(5)
C2 C2F C1F 103.0(4)
C10F C9F C8F 120.7(5)
C10F C9F C1F 123.4(5)
C8F C9F C1F 109.7(5)
C36F C18F C17F 120.7(6)
C36F C18F C19F 120.4(6)
C17F C18F C19F 108.1(5)
C49F C48F C47F 120.6(6)
C49F C48F C31F 119.3(6)
C47F C48F C31F 108.2(5)
C13 C12 C11 109.6(6)
C13 C12 C17 126.6(8)
C11 C12 C17 123.6(8)
C13 C12 Ir1 69.6(4)
C11 C12 Ir1 69.7(4)
C17 C12 Ir1 124.0(5)
C10 C11 C12 107.1(6)
C10 C11 C16 124.7(7)
C12 C11 C16 127.8(7)
C10 C11 Ir1 70.6(3)
C12 C11 Ir1 71.4(4)
C16 C11 Ir1 129.3(5)
C56F C54F C49F 120.4(6)
C56F C54F C55F 119.1(6)
C49F C54F C55F 108.0(6)
C13F C30F C29F 119.5(6)
C13F C30F C31F 120.0(6)
C29F C30F C31F 108.7(5)
C15F C14F C3F 121.3(6)
C15F C14F C13F 120.3(6)
C3F C14F C13F 108.1(5)
C19F C20F C21F 119.7(6)
C19F C20F C38F 120.0(6)
C21F C20F C38F 107.8(6)
C20F C19F C18F 120.0(5)
C20F C19F C5F 119.6(6)
C18F C19F C5F 108.4(5)
C53F C60F C40F 119.8(6)
C53F C60F C59F 119.7(6)
C40F C60F C59F 109.1(6)
C55F C59F C60F 121.3(6)
C55F C59F C58F 119.3(6)
C60F C59F C58F 107.3(6)
C54F C56F C57F 120.7(6)
C54F C56F C46F 118.9(6)
C57F C56F C46F 108.6(6)
C60F C53F C37F 120.3(6)
C60F C53F C52F 119.0(6)
C37F C53F C52F 107.7(6)
C33F C50F C49F 120.7(6)
C33F C50F C51F 119.4(6)
C49F C50F C51F 108.0(5)
C6 C5 C4 121.4(7)
C6 C5 H5 119.3
C4 C5 H5 119.3
C27F C45F C44F 120.7(6)
C27F C45F C46F 118.2(6)
C44F C45F C46F 108.7(6)
C48F C49F C54F 119.6(6)
C48F C49F C50F 120.1(6)
C54F C49F C50F 108.4(6)
C47F C46F C45F 120.9(6)
C47F C46F C56F 120.7(6)
C45F C46F C56F 106.8(6)
C39F C40F C60F 119.5(6)
C39F C40F C41F 119.9(6)
C60F C40F C41F 108.4(6)
C21F C7F C8F 119.9(5)
C21F C7F C6F 120.4(6)
C8F C7F C6F 108.2(5)
C41F C42F C43F 119.9(6)
C41F C42F C23F 119.1(6)
C43F C42F C23F 108.5(5)
C43F C44F C45F 119.8(6)
C43F C44F C57F 119.7(7)
C45F C44F C57F 107.4(6)
C3 C8 C7 120.2(6)
C3 C8 H8 119.9
C7 C8 H8 119.9
C7 C6 C5 118.5(6)
C7 C6 H6 120.7
C5 C6 H6 120.7
C18F C36F C37F 119.7(6)
C18F C36F C35F 119.8(6)
C37F C36F C35F 108.4(5)
C11 C16 H16A 109.5
C11 C16 H16B 109.5
H16A C16 H16B 109.5
C11 C16 H16C 109.5
H16A C16 H16C 109.5
H16B C16 H16C 109.5
C44F C43F C42F 120.5(6)
C44F C43F C25F 119.2(7)
C42F C43F C25F 108.7(6)
C13 C18 H18A 109.5
C13 C18 H18B 109.5
H18A C18 H18B 109.5
C13 C18 H18C 109.5
H18A C18 H18C 109.5
H18B C18 H18C 109.5
C9 C14 H14A 109.5
C9 C14 H14B 109.5
H14A C14 H14B 109.5
C9 C14 H14C 109.5
H14A C14 H14C 109.5
H14B C14 H14C 109.5
C10 C15 H15A 109.5
C10 C15 H15B 109.5
H15A C15 H15B 109.5
C10 C15 H15C 109.5
H15A C15 H15C 109.5
H15B C15 H15C 109.5
C12 C17 H17A 109.5
C12 C17 H17B 109.5
H17A C17 H17B 109.5
C12 C17 H17C 109.5
H17A C17 H17C 109.5
H17B C17 H17C 109.5

loop_
_geom_bond_atom_site_label_1
_geom_bond_atom_site_label_2
_geom_bond_distance
Ir1 O1 2.095(4)
Ir1 N1 2.103(5)
Ir1 C13 2.139(6)
Ir1 C9 2.139(6)
Ir1 C11 2.157(6)
Ir1 C10 2.158(5)
Ir1 C12 2.180(6)
Ir1 Cl1 2.3931(16)
O1 C19 1.281(7)
N1 C1 1.258(7)
N1 C2 1.485(7)
C5F C6F 1.367(8)
C5F C19F 1.454(8)
C5F C4F 1.466(8)
O2 C19 1.234(8)
C2 C19 1.512(8)
C2 C20 1.534(9)
C2 C2F 1.574(8)
C3 C8 1.381(9)
C3 C4 1.388(8)
C3 C1 1.464(7)
C1F C6F 1.537(7)
C1F C9F 1.542(8)
C1F C1 1.563(7)
C1F C2F 1.591(7)
C52F C51F 1.390(9)
C52F C35F 1.454(9)
C52F C53F 1.462(9)
C10 C11 1.439(10)
C10 C9 1.448(10)
C10 C15 1.488(9)
C55F C59F 1.391(9)
C55F C54F 1.445(9)
C55F C51F 1.450(8)
C25F C26F 1.365(10)
C25F C24F 1.455(9)
C25F C43F 1.461(9)
C17F C16F 1.400(9)
C17F C18F 1.419(9)
C17F C4F 1.459(8)
C58F C57F 1.395(10)
C58F C41F 1.453(9)
C58F C59F 1.457(9)
C9 C13 1.455(10)
C9 C14 1.489(9)
C3F C4F 1.374(8)
C3F C14F 1.423(8)
C3F C2F 1.524(8)
C23F C22F 1.371(10)
C23F C42F 1.459(8)
C23F C24F 1.463(9)
C35F C34F 1.371(9)
C35F C36F 1.459(9)
C16F C15F 1.436(9)
C16F C34F 1.455(8)
C29F C28F 1.396(9)
C29F C30F 1.422(10)
C29F C47F 1.450(9)
C8F C24F 1.400(8)
C8F C9F 1.419(8)
C8F C7F 1.445(9)
C13 C12 1.392(11)
C13 C18 1.493(10)
C27F C45F 1.400(9)
C27F C28F 1.435(10)
C27F C26F 1.455(9)
C20 H20A 0.98
C20 H20B 0.98
C20 H20C 0.98
C26F C10F 1.434(8)
C41F C42F 1.381(9)
C41F C40F 1.447(10)
C11F C12F 1.348(8)
C11F C28F 1.446(8)
C11F C10F 1.497(8)
C31F C32F 1.365(10)
C31F C30F 1.461(9)
C31F C48F 1.462(9)
C7 C6 1.381(11)
C7 C8 1.392(9)
C7 H7 0.95
C38F C37F 1.386(9)
C38F C39F 1.439(9)
C38F C20F 1.459(8)
C4 C5 1.392(9)
C4 H4 0.95
C15F C14F 1.414(8)
C15F C32F 1.460(9)
C57F C56F 1.426(10)
C57F C44F 1.463(9)
C21F C7F 1.391(9)
C21F C20F 1.440(9)
C21F C22F 1.482(8)
C6F C7F 1.450(8)
C47F C46F 1.362(10)
C47F C48F 1.447(10)
C51F C50F 1.443(8)
C34F C33F 1.440(9)
C33F C50F 1.397(9)
C33F C32F 1.458(9)
C13F C30F 1.392(8)
C13F C12F 1.439(8)
C13F C14F 1.440(9)
C10F C9F 1.358(8)
C22F C39F 1.461(9)
C39F C40F 1.406(9)
C12F C2F 1.535(7)
C37F C53F 1.447(8)
C37F C36F 1.456(10)
C18F C36F 1.379(8)
C18F C19F 1.445(9)
C48F C49F 1.387(9)
C12 C11 1.443(11)
C12 C17 1.491(10)
C11 C16 1.478(10)
C54F C56F 1.401(9)
C54F C49F 1.435(10)
C20F C19F 1.387(10)
C60F C53F 1.398(9)
C60F C40F 1.430(9)
C60F C59F 1.430(9)
C56F C46F 1.460(9)
C50F C49F 1.442(9)
C5 C6 1.389(11)
C5 H5 0.95
C45F C44F 1.437(10)
C45F C46F 1.459(9)
C42F C43F 1.445(10)
C44F C43F 1.391(10)
C8 H8 0.95
C6 H6 0.95
C16 H16A 0.98
C16 H16B 0.98
C16 H16C 0.98
C18 H18A 0.98
C18 H18B 0.98
C18 H18C 0.98
C14 H14A 0.98
C14 H14B 0.98
C14 H14C 0.98
C15 H15A 0.98
C15 H15B 0.98
C15 H15C 0.98
C17 H17A 0.98
C17 H17B 0.98
C17 H17C 0.98

loop_
_geom_torsion_atom_site_label_1
_geom_torsion_atom_site_label_2
_geom_torsion_atom_site_label_3
_geom_torsion_atom_site_label_4
_geom_torsion
N1 Ir1 O1 C19 1.9(5)
C13 Ir1 O1 C19 -179.5(5)
C9 Ir1 O1 C19 -179.6(5)
C11 Ir1 O1 C19 -109.5(5)
C10 Ir1 O1 C19 -98.5(6)
C12 Ir1 O1 C19 -146.6(5)
Cl1 Ir1 O1 C19 85.2(5)
O1 Ir1 N1 C1 152.8(6)
C13 Ir1 N1 C1 -20.9(14)
C9 Ir1 N1 C1 -26.3(6)
C11 Ir1 N1 C1 -103.3(6)
C10 Ir1 N1 C1 -62.7(6)
C12 Ir1 N1 C1 -129.4(6)
Cl1 Ir1 N1 C1 66.9(5)
O1 Ir1 N1 C2 -11.8(4)
C13 Ir1 N1 C2 174.5(10)
C9 Ir1 N1 C2 169.1(4)
C11 Ir1 N1 C2 92.1(4)
C10 Ir1 N1 C2 132.7(4)
C12 Ir1 N1 C2 66.0(6)
Cl1 Ir1 N1 C2 -97.7(4)
C1 N1 C2 C19 -148.9(5)
Ir1 N1 C2 C19 18.9(6)
C1 N1 C2 C20 95.3(6)
Ir1 N1 C2 C20 -96.9(5)
C1 N1 C2 C2F -23.4(6)
Ir1 N1 C2 C2F 144.4(4)
Ir1 O1 C19 O2 -178.1(6)
Ir1 O1 C19 C2 8.5(8)
N1 C2 C19 O2 168.1(6)
C20 C2 C19 O2 -75.9(7)
C2F C2 C19 O2 49.4(8)
N1 C2 C19 O1 -18.2(8)
C20 C2 C19 O1 97.8(7)
C2F C2 C19 O1 -136.9(6)
O1 Ir1 C10 C11 -16.9(6)
N1 Ir1 C10 C11 -108.7(4)
C13 Ir1 C10 C11 80.0(4)
C9 Ir1 C10 C11 118.6(6)
C12 Ir1 C10 C11 38.4(4)
Cl1 Ir1 C10 C11 158.2(3)
O1 Ir1 C10 C9 -135.4(4)
N1 Ir1 C10 C9 132.7(4)
C13 Ir1 C10 C9 -38.6(4)
C11 Ir1 C10 C9 -118.6(6)
C12 Ir1 C10 C9 -80.1(4)
Cl1 Ir1 C10 C9 39.7(4)
O1 Ir1 C10 C15 104.2(7)
N1 Ir1 C10 C15 12.3(7)
C13 Ir1 C10 C15 -159.0(8)
C9 Ir1 C10 C15 -120.4(9)
C11 Ir1 C10 C15 121.1(9)
C12 Ir1 C10 C15 159.5(8)
Cl1 Ir1 C10 C15 -80.7(7)
C11 C10 C9 C13 0.7(6)
C15 C10 C9 C13 -178.3(5)
Ir1 C10 C9 C13 61.1(4)
C11 C10 C9 C14 177.0(6)
C15 C10 C9 C14 -2.0(9)
Ir1 C10 C9 C14 -122.5(6)
C11 C10 C9 Ir1 -60.4(4)
C15 C10 C9 Ir1 120.6(6)
O1 Ir1 C9 C10 117.4(6)
N1 Ir1 C9 C10 -64.6(4)
C13 Ir1 C9 C10 117.1(5)
C11 Ir1 C9 C10 37.3(4)
C12 Ir1 C9 C10 80.3(4)
Cl1 Ir1 C9 C10 -150.5(3)
O1 Ir1 C9 C13 0.2(7)
N1 Ir1 C9 C13 178.3(4)
C11 Ir1 C9 C13 -79.9(4)
C10 Ir1 C9 C13 -117.1(5)
C12 Ir1 C9 C13 -36.9(4)
Cl1 Ir1 C9 C13 92.3(4)
O1 Ir1 C9 C14 -119.1(8)
N1 Ir1 C9 C14 59.0(8)
C13 Ir1 C9 C14 -119.3(9)
C11 Ir1 C9 C14 160.8(9)
C10 Ir1 C9 C14 123.5(9)
C12 Ir1 C9 C14 -156.2(9)
Cl1 Ir1 C9 C14 -27.0(8)
C51F C52F C35F C34F -1.5(8)
C53F C52F C35F C34F 143.0(5)
C51F C52F C35F C36F -143.4(5)
C53F C52F C35F C36F 1.1(6)
C18F C17F C16F C15F -137.9(6)
C4F C17F C16F C15F 2.3(8)
C18F C17F C16F C34F -1.6(8)
C4F C17F C16F C34F 138.6(6)
C2 N1 C1 C3 -167.2(6)
Ir1 N1 C1 C3 28.2(9)
C2 N1 C1 C1F 17.4(7)
Ir1 N1 C1 C1F -147.2(4)
C8 C3 C1 N1 111.4(7)
C4 C3 C1 N1 -70.6(8)
C8 C3 C1 C1F -73.4(7)
C4 C3 C1 C1F 104.6(6)
C6F C1F C1 N1 -131.7(5)
C9F C1F C1 N1 117.5(5)
C2F C1F C1 N1 -3.7(6)
C6F C1F C1 C3 52.3(7)
C9F C1F C1 C3 -58.4(6)
C2F C1F C1 C3 -179.7(5)
C10 C9 C13 C12 1.6(6)
C14 C9 C13 C12 -174.9(6)
Ir1 C9 C13 C12 63.3(4)
C10 C9 C13 C18 178.3(6)
C14 C9 C13 C18 1.9(10)
Ir1 C9 C13 C18 -120.0(7)
C10 C9 C13 Ir1 -61.7(4)
C14 C9 C13 Ir1 121.8(6)
O1 Ir1 C13 C12 62.8(4)
N1 Ir1 C13 C12 -124.0(11)
C9 Ir1 C13 C12 -117.3(6)
C11 Ir1 C13 C12 -36.2(4)
C10 Ir1 C13 C12 -79.1(4)
Cl1 Ir1 C13 C12 149.8(4)
O1 Ir1 C13 C9 -179.9(4)
N1 Ir1 C13 C9 -6.6(13)
C11 Ir1 C13 C9 81.2(4)
C10 Ir1 C13 C9 38.2(4)
C12 Ir1 C13 C9 117.3(6)
Cl1 Ir1 C13 C9 -92.8(4)
O1 Ir1 C13 C18 -58.1(8)
N1 Ir1 C13 C18 115.2(11)
C9 Ir1 C13 C18 121.8(10)
C11 Ir1 C13 C18 -157.0(9)
C10 Ir1 C13 C18 160.0(9)
C12 Ir1 C13 C18 -120.9(10)
Cl1 Ir1 C13 C18 29.0(8)
C24F C25F C26F C10F 0.2(8)
C43F C25F C26F C10F 138.4(6)
C24F C25F C26F C27F -138.6(6)
C43F C25F C26F C27F -0.4(9)
C45F C27F C26F C25F -0.7(9)
C28F C27F C26F C25F 143.4(6)
C45F C27F C26F C10F -143.8(6)
C28F C27F C26F C10F 0.3(7)
C57F C58F C41F C42F -0.6(9)
C59F C58F C41F C42F -143.0(6)
C57F C58F C41F C40F 143.2(6)
C59F C58F C41F C40F 0.9(7)
C8 C3 C4 C5 1.3(9)
C1 C3 C4 C5 -176.6(5)
C17F C16F C15F C14F -0.8(9)
C34F C16F C15F C14F -141.7(6)
C17F C16F C15F C32F 141.4(5)
C34F C16F C15F C32F 0.5(6)
C41F C58F C57F C56F -137.9(6)
C59F C58F C57F C56F 0.2(8)
C41F C58F C57F C44F 0.6(9)
C59F C58F C57F C44F 138.7(6)
C19F C5F C6F C7F 3.0(8)
C4F C5F C6F C7F -135.7(5)
C19F C5F C6F C1F 148.3(5)
C4F C5F C6F C1F 9.6(8)
C9F C1F C6F C5F -132.8(5)
C1 C1F C6F C5F 114.3(6)
C2F C1F C6F C5F -7.0(7)
C9F C1F C6F C7F 15.5(5)
C1 C1F C6F C7F -97.5(5)
C2F C1F C6F C7F 141.3(4)
C28F C29F C47F C46F 0.6(9)
C30F C29F C47F C46F -142.1(6)
C28F C29F C47F C48F 142.9(6)
C30F C29F C47F C48F 0.2(7)
C30F C29F C28F C27F 138.4(6)
C47F C29F C28F C27F -0.4(9)
C30F C29F C28F C11F -0.7(9)
C47F C29F C28F C11F -139.5(6)
C45F C27F C28F C29F 0.4(9)
C26F C27F C28F C29F -142.9(6)
C45F C27F C28F C11F 143.2(6)
C26F C27F C28F C11F 0.0(7)
C12F C11F C28F C29F 0.3(9)
C10F C11F C28F C29F 142.5(6)
C12F C11F C28F C27F -142.5(6)
C10F C11F C28F C27F -0.2(6)
C35F C52F C51F C50F 2.0(8)
C53F C52F C51F C50F -138.0(6)
C35F C52F C51F C55F 138.7(6)
C53F C52F C51F C55F -1.3(8)
C59F C55F C51F C52F 1.3(8)
C54F C55F C51F C52F -142.5(5)
C59F C55F C51F C50F 142.9(5)
C54F C55F C51F C50F -0.9(6)
C9F C8F C24F C25F -3.6(8)
C7F C8F C24F C25F 139.0(6)
C9F C8F C24F C23F -139.9(6)
C7F C8F C24F C23F 2.7(8)
C26F C25F C24F C8F 1.8(9)
C43F C25F C24F C8F -141.6(6)
C26F C25F C24F C23F 142.2(6)
C43F C25F C24F C23F -1.2(7)
C22F C23F C24F C8F -1.6(9)
C42F C23F C24F C8F 141.1(5)
C22F C23F C24F C25F -141.6(6)
C42F C23F C24F C25F 1.1(7)
C52F C35F C34F C33F 0.5(8)
C36F C35F C34F C33F 137.6(6)
C52F C35F C34F C16F -137.6(6)
C36F C35F C34F C16F -0.5(8)
C17F C16F C34F C35F 1.5(8)
C15F C16F C34F C35F 142.5(6)
C17F C16F C34F C33F -141.3(6)
C15F C16F C34F C33F -0.3(6)
C14F C3F C4F C17F -2.6(8)
C2F C3F C4F C17F -151.9(5)
C14F C3F C4F C5F 136.9(6)
C2F C3F C4F C5F -12.4(8)
C16F C17F C4F C3F -0.6(8)
C18F C17F C4F C3F 143.4(5)
C16F C17F C4F C5F -145.4(5)
C18F C17F C4F C5F -1.4(6)
C6F C5F C4F C3F 0.1(8)
C19F C5F C4F C3F -143.6(5)
C6F C5F C4F C17F 144.5(5)
C19F C5F C4F C17F 0.8(6)
C35F C34F C33F C50F 0.0(8)
C16F C34F C33F C50F 142.6(5)
C35F C34F C33F C32F -142.5(5)
C16F C34F C33F C32F 0.1(7)
C25F C26F C10F C9F -0.3(8)
C27F C26F C10F C9F 142.7(5)
C25F C26F C10F C11F -143.4(5)
C27F C26F C10F C11F -0.4(6)
C12F C11F C10F C9F 0.1(8)
C28F C11F C10F C9F -142.9(5)
C12F C11F C10F C26F 143.4(5)
C28F C11F C10F C26F 0.4(6)
C30F C31F C32F C33F -136.2(6)
C48F C31F C32F C33F 1.1(8)
C30F C31F C32F C15F -0.8(9)
C48F C31F C32F C15F 136.5(6)
C50F C33F C32F C31F -1.8(8)
C34F C33F C32F C31F 141.3(6)
C50F C33F C32F C15F -142.9(5)
C34F C33F C32F C15F 0.2(7)
C14F C15F C32F C31F 0.7(9)
C16F C15F C32F C31F -141.6(6)
C14F C15F C32F C33F 141.8(6)
C16F C15F C32F C33F -0.4(6)
C42F C23F C22F C39F -0.6(9)
C24F C23F C22F C39F 137.1(6)
C42F C23F C22F C21F -137.4(6)
C24F C23F C22F C21F 0.3(8)
C7F C21F C22F C23F -0.2(8)
C20F C21F C22F C23F 142.4(6)
C7F C21F C22F C39F -142.4(5)
C20F C21F C22F C39F 0.1(6)
C37F C38F C39F C40F 0.0(9)
C20F C38F C39F C40F -141.5(6)
C37F C38F C39F C22F 142.0(6)
C20F C38F C39F C22F 0.5(7)
C23F C22F C39F C40F 0.9(9)
C21F C22F C39F C40F 142.7(6)
C23F C22F C39F C38F -142.2(6)
C21F C22F C39F C38F -0.4(7)
C28F C11F C12F C13F 1.4(8)
C10F C11F C12F C13F -135.8(5)
C28F C11F C12F C2F 150.6(6)
C10F C11F C12F C2F 13.3(8)
C30F C13F C12F C11F -2.8(8)
C14F C13F C12F C11F 142.1(5)
C30F C13F C12F C2F -156.6(5)
C14F C13F C12F C2F -11.8(6)
C39F C38F C37F C53F 1.3(8)
C20F C38F C37F C53F 138.8(6)
C39F C38F C37F C36F -137.9(6)
C20F C38F C37F C36F -0.4(9)
C4F C3F C2F C12F 133.7(5)
C14F C3F C2F C12F -17.9(6)
C4F C3F C2F C2 -103.7(6)
C14F C3F C2F C2 104.7(5)
C4F C3F C2F C1F 13.7(7)
C14F C3F C2F C1F -137.9(5)
C11F C12F C2F C3F -133.9(5)
C13F C12F C2F C3F 17.6(6)
C11F C12F C2F C2 104.2(6)
C13F C12F C2F C2 -104.3(5)
C11F C12F C2F C1F -13.1(8)
C13F C12F C2F C1F 138.4(5)
N1 C2 C2F C3F 142.1(5)
C19 C2 C2F C3F -95.5(6)
C20 C2 C2F C3F 27.0(6)
N1 C2 C2F C12F -103.9(5)
C19 C2 C2F C12F 18.5(7)
C20 C2 C2F C12F 141.0(5)
N1 C2 C2F C1F 18.7(6)
C19 C2 C2F C1F 141.1(5)
C20 C2 C2F C1F -96.4(5)
C6F C1F C2F C3F -4.1(6)
C9F C1F C2F C3F 113.5(5)
C1 C1F C2F C3F -133.4(5)
C6F C1F C2F C12F -116.6(5)
C9F C1F C2F C12F 1.0(7)
C1 C1F C2F C12F 114.1(5)
C6F C1F C2F C2 119.3(5)
C9F C1F C2F C2 -123.0(5)
C1 C1F C2F C2 -9.9(5)
C26F C10F C9F C8F -1.6(8)
C11F C10F C9F C8F 137.1(5)
C26F C10F C9F C1F -151.0(5)
C11F C10F C9F C1F -12.3(8)
C24F C8F C9F C10F 3.6(8)
C7F C8F C9F C10F -142.9(5)
C24F C8F C9F C1F 156.8(5)
C7F C8F C9F C1F 10.3(6)
C6F C1F C9F C10F 136.8(5)
C1 C1F C9F C10F -100.6(6)
C2F C1F C9F C10F 11.1(7)
C6F C1F C9F C8F -15.5(5)
C1 C1F C9F C8F 107.1(5)
C2F C1F C9F C8F -141.2(5)
C16F C17F C18F C36F 0.7(8)
C4F C17F C18F C36F -143.1(5)
C16F C17F C18F C19F 145.2(5)
C4F C17F C18F C19F 1.4(6)
C46F C47F C48F C49F 0.3(9)
C29F C47F C48F C49F -142.2(6)
C46F C47F C48F C31F 142.8(6)
C29F C47F C48F C31F 0.2(7)
C32F C31F C48F C49F 0.1(8)
C30F C31F C48F C49F 142.5(6)
C32F C31F C48F C47F -142.9(6)
C30F C31F C48F C47F -0.5(7)
C9 C13 C12 C11 -3.3(7)
C18 C13 C12 C11 179.9(6)
Ir1 C13 C12 C11 58.3(4)
C9 C13 C12 C17 -179.5(6)
C18 C13 C12 C17 3.7(11)
Ir1 C13 C12 C17 -117.9(6)
C9 C13 C12 Ir1 -61.6(4)
C18 C13 C12 Ir1 121.6(7)
O1 Ir1 C12 C13 -125.2(4)
N1 Ir1 C12 C13 161.3(4)
C9 Ir1 C12 C13 39.0(4)
C11 Ir1 C12 C13 121.3(6)
C10 Ir1 C12 C13 82.8(4)
Cl1 Ir1 C12 C13 -39.5(5)
O1 Ir1 C12 C11 113.5(4)
N1 Ir1 C12 C11 40.0(6)
C13 Ir1 C12 C11 -121.3(6)
C9 Ir1 C12 C11 -82.3(4)
C10 Ir1 C12 C11 -38.5(4)
Cl1 Ir1 C12 C11 -160.8(3)
O1 Ir1 C12 C17 -4.1(8)
N1 Ir1 C12 C17 -77.6(9)
C13 Ir1 C12 C17 121.1(10)
C9 Ir1 C12 C17 160.1(9)
C11 Ir1 C12 C17 -117.6(10)
C10 Ir1 C12 C17 -156.1(9)
Cl1 Ir1 C12 C17 81.6(8)
C9 C10 C11 C12 -2.6(6)
C15 C10 C11 C12 176.4(5)
Ir1 C10 C11 C12 -62.5(4)
C9 C10 C11 C16 -175.2(6)
C15 C10 C11 C16 3.8(10)
Ir1 C10 C11 C16 124.9(6)
C9 C10 C11 Ir1 59.9(4)
C15 C10 C11 Ir1 -121.1(6)
C13 C12 C11 C10 3.7(7)
C17 C12 C11 C10 -180.0(6)
Ir1 C12 C11 C10 61.9(4)
C13 C12 C11 C16 176.0(6)
C17 C12 C11 C16 -7.7(10)
Ir1 C12 C11 C16 -125.8(7)
C13 C12 C11 Ir1 -58.2(4)
C17 C12 C11 Ir1 118.1(6)
O1 Ir1 C11 C10 170.0(4)
N1 Ir1 C11 C10 85.4(4)
C13 Ir1 C11 C10 -81.5(4)
C9 Ir1 C11 C10 -37.7(4)
C12 Ir1 C11 C10 -116.6(6)
Cl1 Ir1 C11 C10 -62.6(8)
O1 Ir1 C11 C12 -73.4(4)
N1 Ir1 C11 C12 -158.0(4)
C13 Ir1 C11 C12 35.0(4)
C9 Ir1 C11 C12 78.9(4)
C10 Ir1 C11 C12 116.6(6)
Cl1 Ir1 C11 C12 53.9(8)
O1 Ir1 C11 C16 50.6(8)
N1 Ir1 C11 C16 -34.0(9)
C13 Ir1 C11 C16 159.1(9)
C9 Ir1 C11 C16 -157.1(9)
C10 Ir1 C11 C16 -119.4(10)
C12 Ir1 C11 C16 124.1(10)
Cl1 Ir1 C11 C16 178.0(6)
C59F C55F C54F C56F -0.5(8)
C51F C55F C54F C56F 143.0(5)
C59F C55F C54F C49F -142.6(5)
C51F C55F C54F C49F 0.8(6)
C12F C13F C30F C29F 2.4(9)
C14F C13F C30F C29F -138.6(6)
C12F C13F C30F C31F 141.0(6)
C14F C13F C30F C31F 0.0(9)
C28F C29F C30F C13F -0.7(9)
C47F C29F C30F C13F 142.3(6)
C28F C29F C30F C31F -143.5(6)
C47F C29F C30F C31F -0.5(7)
C32F C31F C30F C13F 0.4(9)
C48F C31F C30F C13F -141.9(6)
C32F C31F C30F C29F 143.0(6)
C48F C31F C30F C29F 0.7(6)
C16F C15F C14F C3F -2.5(9)
C32F C15F C14F C3F -141.2(6)
C16F C15F C14F C13F 138.5(6)
C32F C15F C14F C13F -0.2(9)
C4F C3F C14F C15F 4.2(9)
C2F C3F C14F C15F 157.2(6)
C4F C3F C14F C13F -140.9(5)
C2F C3F C14F C13F 12.1(6)
C30F C13F C14F C15F -0.1(9)
C12F C13F C14F C15F -145.6(6)
C30F C13F C14F C3F 145.4(6)
C12F C13F C14F C3F -0.1(6)
C7F C21F C20F C19F 0.4(8)
C22F C21F C20F C19F -142.0(6)
C7F C21F C20F C38F 142.5(5)
C22F C21F C20F C38F 0.2(6)
C37F C38F C20F C19F 0.0(9)
C39F C38F C20F C19F 141.6(6)
C37F C38F C20F C21F -142.0(6)
C39F C38F C20F C21F -0.4(7)
C21F C20F C19F C18F 137.1(6)
C38F C20F C19F C18F -0.4(9)
C21F C20F C19F C5F -1.2(8)
C38F C20F C19F C5F -138.8(6)
C36F C18F C19F C20F 1.3(9)
C17F C18F C19F C20F -143.4(6)
C36F C18F C19F C5F 143.8(5)
C17F C18F C19F C5F -0.9(6)
C6F C5F C19F C20F -0.5(8)
C4F C5F C19F C20F 142.7(5)
C6F C5F C19F C18F -143.2(5)
C4F C5F C19F C18F 0.0(6)
C54F C55F C59F C60F 137.9(6)
C51F C55F C59F C60F -1.2(8)
C54F C55F C59F C58F 0.1(8)
C51F C55F C59F C58F -139.0(5)
C53F C60F C59F C55F 1.2(9)
C40F C60F C59F C55F -142.2(6)
C53F C60F C59F C58F 143.4(5)
C40F C60F C59F C58F -0.1(7)
C57F C58F C59F C55F 0.1(8)
C41F C58F C59F C55F 142.5(5)
C57F C58F C59F C60F -143.0(5)
C41F C58F C59F C60F -0.5(6)
C49F C54F C56F C57F 138.2(6)
C55F C54F C56F C57F 0.7(8)
C49F C54F C56F C46F -0.5(8)
C55F C54F C56F C46F -138.0(6)
C58F C57F C56F C54F -0.6(8)
C44F C57F C56F C54F -143.1(6)
C58F C57F C56F C46F 141.8(6)
C44F C57F C56F C46F -0.7(7)
C40F C60F C53F C37F 1.8(9)
C59F C60F C53F C37F -137.8(6)
C40F C60F C53F C52F 138.4(6)
C59F C60F C53F C52F -1.1(8)
C38F C37F C53F C60F -2.2(9)
C36F C37F C53F C60F 141.4(6)
C38F C37F C53F C52F -143.1(6)
C36F C37F C53F C52F 0.5(7)
C51F C52F C53F C60F 1.2(8)
C35F C52F C53F C60F -142.5(5)
C51F C52F C53F C37F 142.7(5)
C35F C52F C53F C37F -1.0(7)
C34F C33F C50F C49F -137.7(6)
C32F C33F C50F C49F 1.4(8)
C34F C33F C50F C51F 0.5(8)
C32F C33F C50F C51F 139.6(6)
C52F C51F C50F C33F -1.5(8)
C55F C51F C50F C33F -142.4(5)
C52F C51F C50F C49F 141.5(5)
C55F C51F C50F C49F 0.6(6)
C3 C4 C5 C6 0.0(10)
C28F C27F C45F C44F -138.4(6)
C26F C27F C45F C44F 0.9(9)
C28F C27F C45F C46F -0.5(9)
C26F C27F C45F C46F 138.8(6)
C47F C48F C49F C54F -0.6(8)
C31F C48F C49F C54F -139.0(6)
C47F C48F C49F C50F 137.9(6)
C31F C48F C49F C50F -0.5(8)
C56F C54F C49F C48F 0.7(8)
C55F C54F C49F C48F 142.3(5)
C56F C54F C49F C50F -142.1(5)
C55F C54F C49F C50F -0.5(6)
C33F C50F C49F C48F -0.2(8)
C51F C50F C49F C48F -142.6(5)
C33F C50F C49F C54F 142.3(5)
C51F C50F C49F C54F 0.0(6)
C48F C47F C46F C45F -138.5(6)
C29F C47F C46F C45F -0.7(9)
C48F C47F C46F C56F -0.1(9)
C29F C47F C46F C56F 137.7(6)
C27F C45F C46F C47F 0.7(9)
C44F C45F C46F C47F 143.2(6)
C27F C45F C46F C56F -142.7(6)
C44F C45F C46F C56F -0.2(7)
C54F C56F C46F C47F 0.2(8)
C57F C56F C46F C47F -142.9(6)
C54F C56F C46F C45F 143.7(6)
C57F C56F C46F C45F 0.6(7)
C38F C39F C40F C60F -0.5(9)
C22F C39F C40F C60F -138.9(6)
C38F C39F C40F C41F 137.6(6)
C22F C39F C40F C41F -0.8(9)
C53F C60F C40F C39F -0.4(9)
C59F C60F C40F C39F 143.0(6)
C53F C60F C40F C41F -142.8(6)
C59F C60F C40F C41F 0.6(7)
C42F C41F C40F C39F 0.5(9)
C58F C41F C40F C39F -143.1(6)
C42F C41F C40F C60F 142.7(6)
C58F C41F C40F C60F -0.9(7)
C20F C21F C7F C8F -136.9(6)
C22F C21F C7F C8F 1.3(8)
C20F C21F C7F C6F 2.2(8)
C22F C21F C7F C6F 140.4(5)
C24F C8F C7F C21F -2.6(8)
C9F C8F C7F C21F 143.6(5)
C24F C8F C7F C6F -146.1(5)
C9F C8F C7F C6F 0.1(6)
C5F C6F C7F C21F -3.9(8)
C1F C6F C7F C21F -153.7(5)
C5F C6F C7F C8F 139.4(5)
C1F C6F C7F C8F -10.4(6)
C40F C41F C42F C43F -137.8(6)
C58F C41F C42F C43F 1.0(9)
C40F C41F C42F C23F -0.2(9)
C58F C41F C42F C23F 138.6(6)
C22F C23F C42F C41F 0.3(9)
C24F C23F C42F C41F -142.5(6)
C22F C23F C42F C43F 142.2(6)
C24F C23F C42F C43F -0.5(7)
C27F C45F C44F C43F -0.1(9)
C46F C45F C44F C43F -141.5(6)
C27F C45F C44F C57F 141.2(6)
C46F C45F C44F C57F -0.3(7)
C58F C57F C44F C43F -1.0(9)
C56F C57F C44F C43F 141.9(6)
C58F C57F C44F C45F -142.3(6)
C56F C57F C44F C45F 0.6(7)
C4 C3 C8 C7 -0.3(9)
C1 C3 C8 C7 177.7(5)
C6 C7 C8 C3 -2.2(10)
C8 C7 C6 C5 3.4(11)
C4 C5 C6 C7 -2.3(11)
C17F C18F C36F C37F 138.5(6)
C19F C18F C36F C37F -1.7(9)
C17F C18F C36F C35F 0.4(9)
C19F C18F C36F C35F -139.8(6)
C38F C37F C36F C18F 1.3(9)
C53F C37F C36F C18F -142.2(6)
C38F C37F C36F C35F 143.7(6)
C53F C37F C36F C35F 0.2(7)
C34F C35F C36F C18F -0.5(9)
C52F C35F C36F C18F 141.6(6)
C34F C35F C36F C37F -142.9(6)
C52F C35F C36F C37F -0.8(6)
C45F C44F C43F C42F 137.9(6)
C57F C44F C43F C42F 1.4(9)
C45F C44F C43F C25F -1.0(9)
C57F C44F C43F C25F -137.5(6)
C41F C42F C43F C44F -1.5(9)
C23F C42F C43F C44F -143.0(6)
C41F C42F C43F C25F 141.3(6)
C23F C42F C43F C25F -0.3(7)
C26F C25F C43F C44F 1.2(9)
C24F C25F C43F C44F 144.2(6)
C26F C25F C43F C42F -142.1(6)
C24F C25F C43F C42F 0.9(7)
